data_4067846
loop_
_publ_author_name
'Beckmann, Jens'
'Bolsinger, Jens'
'Duthie, Andrew'
'Finke, Pamela'

_publ_section_title
;
 New Series of Intramolecularly Coordinated Diaryltellurium Compounds.
 Rational Synthesis of the Diarylhydroxytelluronium Triflate
 [(8-Me2NC10H6)2Te(OH)](O3SCF3)
;
_journal_issue 1
_journal_name_full Organometallics
_journal_page_first 238
_journal_paper_doi 10.1021/om2008259
_journal_volume 31
_journal_year 2012
_chemical_formula_moiety 'C24 H24 N2 O2 Te, 2 (O)'
_chemical_formula_sum 'C24 H28 N2 O4 Te'
_chemical_formula_weight 532.05
_chemical_name_systematic
;
 ?
;
_space_group_IT_number 14
_symmetry_cell_setting monoclinic
_symmetry_space_group_name_Hall '-P 2yn'
_symmetry_space_group_name_H-M 'P 1 21/n 1'
_atom_sites_solution_hydrogens geom
_atom_sites_solution_primary direct
_atom_sites_solution_secondary difmap
_audit_creation_method SHELXL-97
_cell_angle_alpha 90.00
_cell_angle_beta 106.510(12)
_cell_angle_gamma 90.00
_cell_formula_units_Z 4
_cell_length_a 9.5660(16)
_cell_length_b 23.122(3)
_cell_length_c 10.4331(16)
_cell_measurement_temperature 150
_cell_volume 2212.5(6)
_computing_cell_refinement 'X-Area (Stoe, 2004)'
_computing_data_collection 'X-Area (Stoe, 2004)'
_computing_data_reduction 'X-Area (Stoe, 2004)'
_computing_molecular_graphics 'DIAMOND (Brandenburg, 2006)'
_computing_publication_material 'SHELXL97 (Sheldrick, 1997)'
_computing_structure_refinement 'SHELXL97 (Sheldrick, 1997)'
_computing_structure_solution 'SHELXS97 (Sheldrick, 1997)'
_diffrn_ambient_temperature 150
_diffrn_measured_fraction_theta_full 0.987
_diffrn_measured_fraction_theta_max 0.987
_diffrn_measurement_device_type 'area detector'
_diffrn_measurement_method 'phi and omega scans'
_diffrn_radiation_monochromator graphite
_diffrn_radiation_source 'fine-focus sealed tube'
_diffrn_radiation_type MoK\a
_diffrn_radiation_wavelength 0.71073
_diffrn_reflns_av_R_equivalents 0.1371
_diffrn_reflns_av_sigmaI/netI 0.1803
_diffrn_reflns_limit_h_max 12
_diffrn_reflns_limit_h_min -13
_diffrn_reflns_limit_k_max 31
_diffrn_reflns_limit_k_min -30
_diffrn_reflns_limit_l_max 14
_diffrn_reflns_limit_l_min -13
_diffrn_reflns_number 15683
_diffrn_reflns_theta_full 29.23
_diffrn_reflns_theta_max 29.23
_diffrn_reflns_theta_min 1.76
_exptl_absorpt_coefficient_mu 1.378
_exptl_absorpt_correction_T_max 1.00
_exptl_absorpt_correction_T_min 0.56
_exptl_absorpt_correction_type multi-scan
_exptl_absorpt_process_details 'X-Area (Stoe, 2004)'
_exptl_crystal_colour colourless
_exptl_crystal_density_diffrn 1.609
_exptl_crystal_density_method 'not measured'
_exptl_crystal_description prism
_exptl_crystal_F_000 1064
_exptl_crystal_size_max 0.27
_exptl_crystal_size_mid 0.16
_exptl_crystal_size_min 0.01
_refine_diff_density_max 0.699
_refine_diff_density_min -1.635
_refine_diff_density_rms 0.183
_refine_ls_extinction_method none
_refine_ls_goodness_of_fit_ref 0.876
_refine_ls_hydrogen_treatment constr
_refine_ls_matrix_type full
_refine_ls_number_parameters 280
_refine_ls_number_reflns 5925
_refine_ls_number_restraints 0
_refine_ls_restrained_S_all 0.876
_refine_ls_R_factor_all 0.1287
_refine_ls_R_factor_gt 0.0528
_refine_ls_shift/su_max 0.000
_refine_ls_shift/su_mean 0.000
_refine_ls_structure_factor_coef Fsqd
_refine_ls_weighting_details 'calc w=1/[\s^2^(Fo^2^)+(0.0428P)^2^+0.0000P] where P=(Fo^2^+2Fc^2^)/3'
_refine_ls_weighting_scheme calc
_refine_ls_wR_factor_gt 0.0982
_refine_ls_wR_factor_ref 0.1238
_reflns_number_gt 2987
_reflns_number_total 5925
_reflns_threshold_expression >2sigma(I)
_cod_data_source_file om2008259_si_001.cif
_cod_data_source_block jb223
_cod_depositor_comments
;
The following automatic conversions were performed:

'_symmetry_cell_setting' value 'Monoclinic' changed to 'monoclinic'
according to /home/saulius/struct/CIF-dictionaries/cif_core.dic
dictionary named 'cif_core.dic' version 2.4.1 from 2010-06-29.

Automatic conversion script
Id: cif_fix_values 1715 2011-07-08 13:25:40Z adriana 
;
_cod_original_sg_symbol_H-M 'P 21/n'
_cod_database_code 4067846

loop_
_symmetry_equiv_pos_as_xyz
'x, y, z'
'-x+1/2, y+1/2, -z+1/2'
'-x, -y, -z'
'x-1/2, -y-1/2, z-1/2'

loop_
_atom_site_label
_atom_site_type_symbol
_atom_site_fract_x
_atom_site_fract_y
_atom_site_fract_z
_atom_site_U_iso_or_equiv
_atom_site_adp_type
_atom_site_occupancy
_atom_site_symmetry_multiplicity
_atom_site_calc_flag
_atom_site_refinement_flags
O3 O 0.6155(5) 0.0332(2) 0.9037(5) 0.0531(15) Uani 1 1 d .
O4 O 0.4177(7) 0.0859(3) 1.0258(6) 0.0695(18) Uani 1 1 d .
Te1 Te 0.29854(4) 0.129957(17) 0.64353(4) 0.02655(11) Uani 1 1 d .
O1 O 0.4101(4) 0.06525(19) 0.6752(4) 0.0340(10) Uani 1 1 d .
O2 O 0.2756(5) 0.15191(18) 0.8054(4) 0.0354(11) Uani 1 1 d .
N1 N 0.2859(5) 0.1045(2) 0.3823(5) 0.0290(12) Uani 1 1 d .
C20 C 0.4428(6) 0.1896(2) 0.5994(6) 0.0247(12) Uani 1 1 d .
N2 N 0.1521(5) 0.2331(2) 0.5553(5) 0.0278(11) Uani 1 1 d .
C19 C 0.0482(6) 0.0779(3) 0.4140(6) 0.0252(13) Uani 1 1 d .
C28 C 0.2596(6) 0.2697(3) 0.5205(6) 0.0279(13) Uani 1 1 d .
C29 C 0.4057(6) 0.2458(3) 0.5455(6) 0.0293(14) Uani 1 1 d .
C18 C 0.1413(7) 0.0794(3) 0.3289(7) 0.0351(16) Uani 1 1 d .
C23 C 0.6552(7) 0.2568(3) 0.5361(7) 0.0404(17) Uani 1 1 d .
H23 H 0.7264 0.2783 0.5126 0.048 Uiso 1 1 calc R
C11 C -0.0014(6) 0.0953(3) 0.6254(7) 0.0330(15) Uani 1 1 d .
H11 H 0.0286 0.1096 0.7122 0.040 Uiso 1 1 calc R
C21 C 0.5821(6) 0.1690(3) 0.6250(7) 0.0383(17) Uani 1 1 d .
H21 H 0.6060 0.1327 0.6633 0.046 Uiso 1 1 calc R
C12 C -0.1411(7) 0.0692(3) 0.5754(7) 0.0369(16) Uani 1 1 d .
H12 H -0.2022 0.0653 0.6302 0.044 Uiso 1 1 calc R
C24 C 0.5142(6) 0.2797(3) 0.5128(6) 0.0295(14) Uani 1 1 d .
C14 C -0.0915(6) 0.0533(3) 0.3618(7) 0.0311(15) Uani 1 1 d .
C1 C 0.3089(8) 0.1526(3) 0.2965(8) 0.0437(18) Uani 1 1 d .
H1A H 0.4044 0.1686 0.3336 0.065 Uiso 1 1 calc R
H1B H 0.2369 0.1820 0.2921 0.065 Uiso 1 1 calc R
H1C H 0.3002 0.1382 0.2082 0.065 Uiso 1 1 calc R
C17 C 0.0961(7) 0.0570(3) 0.2018(6) 0.0374(16) Uani 1 1 d .
H17 H 0.1580 0.0573 0.1473 0.045 Uiso 1 1 calc R
C10 C 0.0874(6) 0.0989(3) 0.5449(6) 0.0269(13) Uani 1 1 d .
C2 C 0.4010(7) 0.0600(3) 0.3881(8) 0.047(2) Uani 1 1 d .
H2A H 0.4955 0.0772 0.4231 0.070 Uiso 1 1 calc R
H2B H 0.3913 0.0454 0.2998 0.070 Uiso 1 1 calc R
H2C H 0.3899 0.0288 0.4451 0.070 Uiso 1 1 calc R
C15 C -0.1405(8) 0.0314(3) 0.2346(7) 0.0440(19) Uani 1 1 d .
H15 H -0.2336 0.0158 0.2031 0.053 Uiso 1 1 calc R
C3 C 0.1126(8) 0.2577(3) 0.6732(7) 0.0392(16) Uani 1 1 d .
H3A H 0.0410 0.2335 0.6947 0.059 Uiso 1 1 calc R
H3B H 0.0734 0.2959 0.6520 0.059 Uiso 1 1 calc R
H3C H 0.1980 0.2596 0.7484 0.059 Uiso 1 1 calc R
C13 C -0.1842(7) 0.0503(3) 0.4475(8) 0.0393(18) Uani 1 1 d .
H13 H -0.2772 0.0348 0.4143 0.047 Uiso 1 1 calc R
C16 C -0.0471(8) 0.0330(4) 0.1542(8) 0.056(2) Uani 1 1 d .
H16 H -0.0783 0.0183 0.0678 0.068 Uiso 1 1 calc R
C26 C 0.3406(8) 0.3567(3) 0.4351(8) 0.0433(18) Uani 1 1 d .
H26 H 0.3191 0.3936 0.3994 0.052 Uiso 1 1 calc R
C27 C 0.2322(7) 0.3236(3) 0.4662(7) 0.0414(18) Uani 1 1 d .
H27 H 0.1388 0.3388 0.4494 0.050 Uiso 1 1 calc R
C25 C 0.4779(8) 0.3347(3) 0.4572(7) 0.0425(18) Uani 1 1 d .
H25 H 0.5489 0.3568 0.4348 0.051 Uiso 1 1 calc R
C4 C 0.0188(6) 0.2283(3) 0.4388(7) 0.0373(17) Uani 1 1 d .
H4A H -0.0521 0.2045 0.4628 0.056 Uiso 1 1 calc R
H4B H 0.0442 0.2112 0.3646 0.056 Uiso 1 1 calc R
H4C H -0.0213 0.2661 0.4142 0.056 Uiso 1 1 calc R
C22 C 0.6896(7) 0.2036(3) 0.5926(8) 0.0439(18) Uani 1 1 d .
H22 H 0.7845 0.1899 0.6101 0.053 Uiso 1 1 calc R

loop_
_atom_site_aniso_label
_atom_site_aniso_U_11
_atom_site_aniso_U_22
_atom_site_aniso_U_33
_atom_site_aniso_U_23
_atom_site_aniso_U_13
_atom_site_aniso_U_12
O3 0.041(3) 0.072(4) 0.038(3) -0.004(3) -0.002(2) -0.001(3)
O4 0.105(5) 0.066(4) 0.038(3) 0.008(3) 0.023(3) 0.016(3)
Te1 0.02281(16) 0.02913(18) 0.02496(18) 0.0015(2) 0.00237(12) 0.0004(2)
O1 0.028(2) 0.040(3) 0.032(3) -0.001(2) 0.0052(18) 0.0060(19)
O2 0.042(3) 0.035(2) 0.028(2) 0.000(2) 0.0081(19) -0.0026(19)
N1 0.021(2) 0.041(3) 0.027(3) -0.001(2) 0.009(2) 0.001(2)
C20 0.030(3) 0.018(3) 0.026(3) 0.003(2) 0.009(2) -0.001(2)
N2 0.021(2) 0.039(3) 0.027(3) 0.009(2) 0.012(2) 0.005(2)
C19 0.022(3) 0.029(3) 0.026(3) -0.001(3) 0.009(2) 0.005(2)
C28 0.027(3) 0.029(3) 0.030(3) 0.003(3) 0.013(2) -0.002(2)
C29 0.025(3) 0.032(3) 0.027(3) -0.010(3) 0.001(2) 0.001(2)
C18 0.027(3) 0.038(4) 0.031(4) -0.004(3) -0.006(3) 0.002(3)
C23 0.031(3) 0.043(4) 0.049(4) -0.007(3) 0.014(3) -0.002(3)
C11 0.026(3) 0.038(4) 0.037(4) -0.011(3) 0.013(3) 0.003(3)
C21 0.026(3) 0.048(4) 0.039(4) -0.008(3) 0.007(3) 0.008(3)
C12 0.026(3) 0.035(4) 0.056(5) -0.001(3) 0.022(3) 0.000(3)
C24 0.031(3) 0.034(3) 0.027(3) -0.007(3) 0.015(2) -0.007(3)
C14 0.018(3) 0.032(3) 0.038(4) 0.001(3) 0.000(2) -0.002(2)
C1 0.044(4) 0.043(4) 0.041(4) -0.006(3) 0.007(3) -0.003(3)
C17 0.035(3) 0.057(4) 0.026(3) -0.006(3) 0.017(3) -0.005(3)
C10 0.023(3) 0.028(3) 0.029(3) -0.006(3) 0.007(2) -0.002(2)
C2 0.031(3) 0.048(4) 0.051(5) -0.010(4) -0.003(3) 0.018(3)
C15 0.034(4) 0.053(5) 0.036(4) -0.001(4) -0.005(3) -0.003(3)
C3 0.045(4) 0.043(4) 0.037(4) 0.004(3) 0.024(3) 0.011(3)
C13 0.021(3) 0.036(4) 0.055(5) 0.000(3) 0.003(3) 0.000(3)
C16 0.047(4) 0.063(5) 0.041(5) -0.008(4) -0.017(4) -0.008(4)
C26 0.050(4) 0.032(4) 0.049(4) 0.005(3) 0.015(3) 0.002(3)
C27 0.034(3) 0.036(4) 0.050(5) -0.002(3) 0.005(3) 0.008(3)
C25 0.045(4) 0.036(4) 0.043(4) -0.003(3) 0.008(3) -0.007(3)
C4 0.025(3) 0.045(4) 0.038(4) 0.009(3) 0.003(3) 0.002(3)
C22 0.022(3) 0.055(5) 0.057(5) -0.007(4) 0.014(3) -0.003(3)

loop_
_atom_type_symbol
_atom_type_description
_atom_type_scat_dispersion_real
_atom_type_scat_dispersion_imag
_atom_type_scat_source
C C 0.0033 0.0016 'International Tables Vol C Tables 4.2.6.8 and 6.1.1.4'
H H 0.0000 0.0000 'International Tables Vol C Tables 4.2.6.8 and 6.1.1.4'
N N 0.0061 0.0033 'International Tables Vol C Tables 4.2.6.8 and 6.1.1.4'
O O 0.0106 0.0060 'International Tables Vol C Tables 4.2.6.8 and 6.1.1.4'
Te Te -0.5308 1.6751 'International Tables Vol C Tables 4.2.6.8 and 6.1.1.4'

loop_
_geom_angle_atom_site_label_1
_geom_angle_atom_site_label_2
_geom_angle_atom_site_label_3
_geom_angle
O1 Te1 O2 106.2(2)
O1 Te1 C20 101.2(2)
O2 Te1 C20 106.2(2)
O1 Te1 C10 103.9(2)
O2 Te1 C10 101.2(2)
C20 Te1 C10 135.6(2)
C18 N1 C1 110.8(5)
C18 N1 C2 110.5(5)
C1 N1 C2 107.9(6)
C21 C20 C29 121.1(6)
C21 C20 Te1 113.2(5)
C29 C20 Te1 125.7(4)
C28 N2 C3 110.2(5)
C28 N2 C4 109.9(5)
C3 N2 C4 109.9(5)
C10 C19 C14 118.7(6)
C10 C19 C18 124.0(5)
C14 C19 C18 117.4(6)
C27 C28 C29 118.9(6)
C27 C28 N2 124.7(6)
C29 C28 N2 116.5(5)
C24 C29 C20 118.9(5)
C24 C29 C28 118.6(6)
C20 C29 C28 122.5(6)
C17 C18 C19 120.7(6)
C17 C18 N1 121.5(7)
C19 C18 N1 117.7(5)
C22 C23 C24 121.1(7)
C10 C11 C12 119.2(6)
C20 C21 C22 119.2(7)
C13 C12 C11 119.3(7)
C23 C24 C25 121.8(6)
C23 C24 C29 118.9(6)
C25 C24 C29 119.3(6)
C15 C14 C19 123.2(7)
C15 C14 C13 119.0(6)
C19 C14 C13 117.7(6)
C18 C17 C16 119.3(7)
C11 C10 C19 122.8(5)
C11 C10 Te1 113.6(4)
C19 C10 Te1 123.2(5)
C14 C15 C16 118.2(6)
C12 C13 C14 122.2(6)
C15 C16 C17 121.2(7)
C25 C26 C27 119.8(6)
C28 C27 C26 122.0(6)
C26 C25 C24 121.4(7)
C23 C22 C21 120.7(6)

loop_
_geom_bond_atom_site_label_1
_geom_bond_atom_site_label_2
_geom_bond_distance
Te1 O1 1.813(4)
Te1 O2 1.835(5)
Te1 C20 2.093(6)
Te1 C10 2.115(5)
N1 C18 1.457(7)
N1 C1 1.482(9)
N1 C2 1.495(8)
C20 C21 1.368(8)
C20 C29 1.420(8)
N2 C28 1.455(8)
N2 C3 1.498(9)
N2 C4 1.495(7)
C19 C10 1.397(8)
C19 C14 1.411(8)
C19 C18 1.426(10)
C28 C27 1.364(9)
C28 C29 1.456(8)
C29 C24 1.417(9)
C18 C17 1.375(9)
C23 C22 1.363(10)
C23 C24 1.404(9)
C11 C10 1.356(9)
C11 C12 1.422(8)
C21 C22 1.418(10)
C12 C13 1.353(10)
C24 C25 1.401(9)
C14 C15 1.373(10)
C14 C13 1.429(10)
C17 C16 1.429(9)
C15 C16 1.389(12)
C26 C25 1.367(10)
C26 C27 1.399(10)
